data_7062281
loop_
_publ_author_name
'Sun, Jing'
'Yan, Chen'
'Sun, Qiu'
'Han, Ying'
'Yan, Chao-Guo'

_publ_section_title
;
 Selective construction of polycyclic cyclohepta[b]indoles and
 cyclopenta[b]indoles via cycloaddition reaction of
 3-(indol-3-yl)maleimides and (indol-2-yl)methanols
;
_journal_issue 14
_journal_name_full 'New Journal of Chemistry'
_journal_page_first 6694
_journal_page_last 6699
_journal_paper_doi 10.1039/D3NJ00013C
_journal_volume 47
_journal_year 2023
_chemical_formula_moiety 'C40 H34 N4 O3, C3 H7 N O'
_chemical_formula_sum 'C43 H41 N5 O4'
_chemical_formula_weight 691.81
_space_group_crystal_system triclinic
_space_group_IT_number 2
_space_group_name_Hall '-P 1'
_space_group_name_H-M_alt 'P -1'
_atom_sites_solution_hydrogens geom
_audit_creation_method SHELXL-2014/7
_audit_update_record
;
2022-06-08 deposited with the CCDC.	2023-02-16 downloaded from the CCDC.
;
_cell_angle_alpha 77.5323(13)
_cell_angle_beta 83.5022(14)
_cell_angle_gamma 66.2724(12)
_cell_formula_units_Z 2
_cell_length_a 11.3858(5)
_cell_length_b 11.7752(5)
_cell_length_c 15.6044(7)
_cell_measurement_reflns_used 9449
_cell_measurement_temperature 296(2)
_cell_measurement_theta_max 27.32
_cell_measurement_theta_min 2.34
_cell_volume 1869.26(14)
_computing_cell_refinement 'Bruker SAINT'
_computing_data_collection 'Bruker APEX2'
_computing_data_reduction 'Bruker SAINT'
_computing_molecular_graphics 'Bruker SHELXTL'
_computing_publication_material 'Bruker SHELXTL'
_computing_structure_refinement 'SHELXL-2014/7 (Sheldrick, 2014)'
_computing_structure_solution 'SHELXS-97 (Sheldrick 2008)'
_diffrn_ambient_temperature 296(2)
_diffrn_measured_fraction_theta_full 0.992
_diffrn_measured_fraction_theta_max 0.992
_diffrn_measurement_device_type 'Bruker APEX-II CCD'
_diffrn_measurement_method '\f and \w scans'
_diffrn_radiation_type MoK\a
_diffrn_radiation_wavelength 0.71073
_diffrn_reflns_av_R_equivalents 0.0386
_diffrn_reflns_av_unetI/netI 0.0436
_diffrn_reflns_Laue_measured_fraction_full 0.992
_diffrn_reflns_Laue_measured_fraction_max 0.992
_diffrn_reflns_limit_h_max 13
_diffrn_reflns_limit_h_min -14
_diffrn_reflns_limit_k_max 14
_diffrn_reflns_limit_k_min -14
_diffrn_reflns_limit_l_max 19
_diffrn_reflns_limit_l_min -19
_diffrn_reflns_number 26708
_diffrn_reflns_point_group_measured_fraction_full 0.992
_diffrn_reflns_point_group_measured_fraction_max 0.992
_diffrn_reflns_theta_full 25.242
_diffrn_reflns_theta_max 26.000
_diffrn_reflns_theta_min 1.337
_exptl_absorpt_coefficient_mu 0.080
_exptl_absorpt_correction_T_max 0.7456
_exptl_absorpt_correction_T_min 0.7125
_exptl_absorpt_correction_type multi-scan
_exptl_absorpt_process_details sadabs
_exptl_crystal_colour colorless
_exptl_crystal_density_diffrn 1.229
_exptl_crystal_description block
_exptl_crystal_F_000 732
_exptl_crystal_size_max 0.260
_exptl_crystal_size_mid 0.220
_exptl_crystal_size_min 0.180
_refine_diff_density_max 0.481
_refine_diff_density_min -0.292
_refine_diff_density_rms 0.049
_refine_ls_extinction_method none
_refine_ls_goodness_of_fit_ref 1.018
_refine_ls_hydrogen_treatment constr
_refine_ls_matrix_type full
_refine_ls_number_parameters 474
_refine_ls_number_reflns 7294
_refine_ls_number_restraints 0
_refine_ls_restrained_S_all 1.018
_refine_ls_R_factor_all 0.0934
_refine_ls_R_factor_gt 0.0569
_refine_ls_shift/su_max 0.000
_refine_ls_shift/su_mean 0.000
_refine_ls_structure_factor_coef Fsqd
_refine_ls_weighting_details 'w=1/[\s^2^(Fo^2^)+(0.0754P)^2^+0.7436P] where P=(Fo^2^+2Fc^2^)/3'
_refine_ls_weighting_scheme calc
_refine_ls_wR_factor_gt 0.1353
_refine_ls_wR_factor_ref 0.1567
_reflns_Friedel_coverage 0.000
_reflns_number_gt 4983
_reflns_number_total 7294
_reflns_threshold_expression 'I > 2\s(I)'
_cod_data_source_file d3nj00013c2.cif
_cod_data_source_block 6k
_cod_depositor_comments 'Adding full bibliography for 7062276--7062283.cif.'
_cod_database_code 7062281
_shelx_shelxl_version_number 2014/7
_shelx_space_group_comment
; 
The symmetry employed for this shelxl refinement is uniquely defined 
by the following loop, which should always be used as a source of 
symmetry information in preference to the above space-group names. 
They are only intended as comments. 
;
_shelx_estimated_absorpt_t_min 0.979
_shelx_estimated_absorpt_t_max 0.986

loop_
_space_group_symop_operation_xyz
'x, y, z'
'-x, -y, -z'

loop_
_atom_site_label
_atom_site_type_symbol
_atom_site_fract_x
_atom_site_fract_y
_atom_site_fract_z
_atom_site_U_iso_or_equiv
_atom_site_adp_type
_atom_site_occupancy
_atom_site_site_symmetry_order
_atom_site_calc_flag
_atom_site_refinement_flags_posn
_atom_site_refinement_flags_adp
_atom_site_refinement_flags_occupancy
_atom_site_disorder_assembly
_atom_site_disorder_group
C1 C 0.0591(3) 0.8978(2) 0.2342(2) 0.0803(10) Uani 1 1 d . . . . .
H1A H -0.0173 0.9017 0.2110 0.120 Uiso 1 1 calc R U . . .
H1B H 0.0838 0.9634 0.2002 0.120 Uiso 1 1 calc R U . . .
H1C H 0.0428 0.9091 0.2942 0.120 Uiso 1 1 calc R U . . .
C2 C 0.2910(2) 0.74679(19) 0.23433(14) 0.0415(5) Uani 1 1 d . . . . .
C3 C 0.3544(3) 0.8243(2) 0.23990(16) 0.0541(7) Uani 1 1 d . . . . .
H3 H 0.3096 0.9098 0.2405 0.065 Uiso 1 1 calc R U . . .
C4 C 0.4848(3) 0.7697(3) 0.2445(2) 0.0664(8) Uani 1 1 d . . . . .
H4 H 0.5298 0.8191 0.2482 0.080 Uiso 1 1 calc R U . . .
C5 C 0.5519(3) 0.6420(3) 0.2438(2) 0.0677(8) Uani 1 1 d . . . . .
H5 H 0.6409 0.6079 0.2468 0.081 Uiso 1 1 calc R U . . .
C6 C 0.4903(2) 0.5650(2) 0.23869(17) 0.0526(6) Uani 1 1 d . . . . .
H6 H 0.5367 0.4796 0.2384 0.063 Uiso 1 1 calc R U . . .
C7 C 0.3568(2) 0.61694(18) 0.23398(14) 0.0376(5) Uani 1 1 d . . . . .
C8 C 0.26078(19) 0.56818(17) 0.22976(13) 0.0335(5) Uani 1 1 d . . . . .
C9 C 0.1459(2) 0.66680(19) 0.22761(15) 0.0431(5) Uani 1 1 d . . . . .
H9 H 0.0671 0.6616 0.2248 0.052 Uiso 1 1 calc R U . . .
C10 C 0.6360(2) 0.3043(2) 0.05570(15) 0.0515(6) Uani 1 1 d . . . . .
H10 H 0.5969 0.3920 0.0460 0.062 Uiso 1 1 calc R U . . .
C11 C 0.7402(3) 0.2448(3) 0.00386(18) 0.0745(9) Uani 1 1 d . . . . .
H11 H 0.7715 0.2924 -0.0410 0.089 Uiso 1 1 calc R U . . .
C12 C 0.7972(3) 0.1159(4) 0.0187(2) 0.0852(10) Uani 1 1 d . . . . .
H12 H 0.8675 0.0761 -0.0162 0.102 Uiso 1 1 calc R U . . .
C13 C 0.7517(3) 0.0442(3) 0.0847(2) 0.0749(9) Uani 1 1 d . . . . .
H13 H 0.7915 -0.0434 0.0944 0.090 Uiso 1 1 calc R U . . .
C14 C 0.6469(2) 0.1023(2) 0.13651(17) 0.0534(6) Uani 1 1 d . . . . .
H14 H 0.6148 0.0545 0.1806 0.064 Uiso 1 1 calc R U . . .
C15 C 0.59072(19) 0.2328(2) 0.12168(14) 0.0371(5) Uani 1 1 d . . . . .
C16 C 0.37114(19) 0.39081(18) 0.14825(14) 0.0331(5) Uani 1 1 d . . . . .
C17 C 0.28519(19) 0.43317(17) 0.22833(13) 0.0309(4) Uani 1 1 d . . . . .
C18 C 0.36119(18) 0.33599(17) 0.30782(13) 0.0292(4) Uani 1 1 d . . . . .
H18 H 0.3723 0.3812 0.3501 0.035 Uiso 1 1 calc R U . . .
C19 C 0.49028(19) 0.26226(18) 0.26951(13) 0.0310(4) Uani 1 1 d . . . . .
C20 C 0.2734(5) -0.3542(4) 0.4868(3) 0.1348(19) Uani 1 1 d . . . . .
H20A H 0.2051 -0.3273 0.5294 0.202 Uiso 1 1 calc R U . . .
H20B H 0.3181 -0.4442 0.5009 0.202 Uiso 1 1 calc R U . . .
H20C H 0.2384 -0.3310 0.4295 0.202 Uiso 1 1 calc R U . . .
C21 C 0.3642(4) -0.2923(3) 0.4879(2) 0.0893(11) Uani 1 1 d . . . . .
H21A H 0.4339 -0.3219 0.4458 0.107 Uiso 1 1 calc R U . . .
H21B H 0.4006 -0.3182 0.5456 0.107 Uiso 1 1 calc R U . . .
C22 C 0.3032(3) -0.1483(2) 0.46628(17) 0.0552(7) Uani 1 1 d . . . . .
H22A H 0.2593 -0.1216 0.4112 0.066 Uiso 1 1 calc R U . . .
H22B H 0.2401 -0.1173 0.5118 0.066 Uiso 1 1 calc R U . . .
C23 C 0.4023(2) -0.09262(19) 0.45911(16) 0.0447(6) Uani 1 1 d . . . . .
H23A H 0.4441 -0.1182 0.5149 0.054 Uiso 1 1 calc R U . . .
H23B H 0.4670 -0.1271 0.4153 0.054 Uiso 1 1 calc R U . . .
C24 C 0.35538(19) 0.10973(18) 0.35290(13) 0.0316(5) Uani 1 1 d . . . . .
C25 C 0.28453(18) 0.25214(17) 0.35370(13) 0.0298(4) Uani 1 1 d . . . . .
C26 C 0.25421(18) 0.25201(18) 0.45057(13) 0.0306(4) Uani 1 1 d . . . . .
C27 C 0.19926(19) 0.3498(2) 0.49577(14) 0.0373(5) Uani 1 1 d . . . . .
H27 H 0.1737 0.4328 0.4657 0.045 Uiso 1 1 calc R U . . .
C28 C 0.1818(2) 0.3246(2) 0.58703(15) 0.0437(5) Uani 1 1 d . . . . .
C29 C 0.1234(3) 0.4311(3) 0.63760(18) 0.0644(7) Uani 1 1 d . . . . .
H29A H 0.0351 0.4783 0.6226 0.097 Uiso 1 1 calc R U . . .
H29B H 0.1695 0.4857 0.6230 0.097 Uiso 1 1 calc R U . . .
H29C H 0.1285 0.3972 0.6994 0.097 Uiso 1 1 calc R U . . .
C30 C 0.2204(2) 0.2001(2) 0.62920(15) 0.0503(6) Uani 1 1 d . . . . .
H30 H 0.2094 0.1829 0.6899 0.060 Uiso 1 1 calc R U . . .
C31 C 0.2751(2) 0.0994(2) 0.58502(15) 0.0472(6) Uani 1 1 d . . . . .
H31 H 0.2995 0.0163 0.6147 0.057 Uiso 1 1 calc R U . . .
C32 C 0.29167(19) 0.12809(19) 0.49522(13) 0.0348(5) Uani 1 1 d . . . . .
C33 C 0.16982(18) 0.40167(18) 0.23155(13) 0.0315(5) Uani 1 1 d . . . . .
C34 C 0.16915(18) 0.30560(18) 0.29699(13) 0.0310(4) Uani 1 1 d . . . . .
C35 C 0.05897(19) 0.28104(19) 0.28763(14) 0.0347(5) Uani 1 1 d . . . . .
C36 C 0.0063(2) 0.1950(2) 0.33257(16) 0.0461(6) Uani 1 1 d . . . . .
H36 H 0.0454 0.1364 0.3818 0.055 Uiso 1 1 calc R U . . .
C37 C -0.1044(2) 0.1991(3) 0.30238(19) 0.0574(7) Uani 1 1 d . . . . .
H37 H -0.1400 0.1421 0.3313 0.069 Uiso 1 1 calc R U . . .
C38 C -0.1638(2) 0.2867(3) 0.22940(19) 0.0606(7) Uani 1 1 d . . . . .
H38 H -0.2388 0.2870 0.2108 0.073 Uiso 1 1 calc R U . . .
C39 C -0.1159(2) 0.3729(2) 0.18365(17) 0.0528(6) Uani 1 1 d . . . . .
H39 H -0.1568 0.4312 0.1349 0.063 Uiso 1 1 calc R U . . .
C40 C -0.00335(19) 0.3695(2) 0.21337(14) 0.0377(5) Uani 1 1 d . . . . .
C1S C 0.1078(5) 0.2631(4) -0.0052(3) 0.1228(16) Uani 1 1 d . . . . .
H1S H 0.0494 0.2524 0.0392 0.147 Uiso 1 1 calc R U . . .
C2S C 0.2703(6) 0.1373(4) 0.0971(3) 0.1369(19) Uani 1 1 d . . . . .
H2S1 H 0.2004 0.1231 0.1315 0.205 Uiso 1 1 calc R U . . .
H2S2 H 0.3034 0.1814 0.1266 0.205 Uiso 1 1 calc R U . . .
H2S3 H 0.3370 0.0577 0.0899 0.205 Uiso 1 1 calc R U . . .
C3S C 0.3218(6) 0.2288(6) -0.0494(4) 0.168(2) Uani 1 1 d . . . . .
H3S1 H 0.3918 0.1493 -0.0520 0.252 Uiso 1 1 calc R U . . .
H3S2 H 0.3531 0.2855 -0.0332 0.252 Uiso 1 1 calc R U . . .
H3S3 H 0.2836 0.2643 -0.1058 0.252 Uiso 1 1 calc R U . . .
N1 N 0.16189(19) 0.77567(16) 0.23011(13) 0.0486(5) Uani 1 1 d . . . . .
N2 N 0.48562(15) 0.29309(14) 0.17797(11) 0.0319(4) Uani 1 1 d . . . . .
N3 N 0.35078(16) 0.04493(15) 0.43555(11) 0.0363(4) Uani 1 1 d . . . . .
N4 N 0.06705(16) 0.44214(16) 0.17946(12) 0.0387(4) Uani 1 1 d . . . . .
H4A H 0.0492 0.5017 0.1340 0.046 Uiso 1 1 calc R U . . .
N1S N 0.2271(3) 0.2095(2) 0.01512(16) 0.0708(7) Uani 1 1 d . . . . .
O1 O 0.34479(15) 0.43346(14) 0.07240(10) 0.0474(4) Uani 1 1 d . . . . .
O2 O 0.58450(14) 0.19085(13) 0.30994(10) 0.0413(4) Uani 1 1 d . . . . .
O3 O 0.40346(15) 0.06398(13) 0.28805(10) 0.0420(4) Uani 1 1 d . . . . .
O1S O 0.0630(4) 0.3248(3) -0.0738(2) 0.1677(16) Uani 1 1 d . . . . .

loop_
_atom_site_aniso_label
_atom_site_aniso_U_11
_atom_site_aniso_U_22
_atom_site_aniso_U_33
_atom_site_aniso_U_23
_atom_site_aniso_U_13
_atom_site_aniso_U_12
C1 0.0723(19) 0.0345(14) 0.120(3) -0.0226(16) 0.0046(18) -0.0038(13)
C2 0.0568(14) 0.0303(11) 0.0389(12) -0.0063(9) 0.0032(10) -0.0199(10)
C3 0.083(2) 0.0348(12) 0.0528(15) -0.0125(11) 0.0070(13) -0.0315(13)
C4 0.082(2) 0.0607(17) 0.080(2) -0.0235(15) 0.0060(16) -0.0487(16)
C5 0.0566(16) 0.0655(18) 0.097(2) -0.0242(16) 0.0013(15) -0.0371(14)
C6 0.0484(14) 0.0407(13) 0.0750(18) -0.0151(12) -0.0010(13) -0.0217(11)
C7 0.0467(13) 0.0286(10) 0.0389(12) -0.0046(9) 0.0017(10) -0.0177(10)
C8 0.0395(11) 0.0247(10) 0.0356(11) -0.0011(8) 0.0000(9) -0.0143(9)
C9 0.0423(13) 0.0309(11) 0.0543(14) -0.0068(10) 0.0007(11) -0.0137(10)
C10 0.0461(14) 0.0560(15) 0.0418(14) 0.0006(11) 0.0012(11) -0.0146(12)
C11 0.0584(17) 0.093(2) 0.0475(17) -0.0015(15) 0.0130(13) -0.0133(17)
C12 0.0611(19) 0.109(3) 0.061(2) -0.0303(19) 0.0173(15) -0.0061(19)
C13 0.0693(19) 0.0590(17) 0.079(2) -0.0305(16) 0.0042(17) -0.0005(15)
C14 0.0547(15) 0.0434(14) 0.0606(16) -0.0163(12) 0.0029(12) -0.0153(12)
C15 0.0347(11) 0.0412(12) 0.0348(12) -0.0102(10) -0.0017(9) -0.0124(10)
C16 0.0388(11) 0.0258(10) 0.0350(12) -0.0014(9) -0.0035(9) -0.0142(9)
C17 0.0346(11) 0.0247(10) 0.0319(11) -0.0005(8) -0.0020(9) -0.0121(8)
C18 0.0348(11) 0.0257(10) 0.0294(11) -0.0016(8) -0.0026(8) -0.0154(8)
C19 0.0348(11) 0.0263(10) 0.0345(12) 0.0002(9) -0.0042(9) -0.0168(9)
C20 0.232(5) 0.104(3) 0.126(3) -0.042(3) 0.052(3) -0.129(4)
C21 0.145(3) 0.0479(16) 0.087(2) -0.0054(16) 0.009(2) -0.057(2)
C22 0.0764(18) 0.0459(14) 0.0525(15) -0.0074(12) 0.0083(13) -0.0368(13)
C23 0.0550(14) 0.0257(11) 0.0485(14) -0.0001(10) 0.0000(11) -0.0146(10)
C24 0.0346(11) 0.0291(10) 0.0356(12) -0.0047(9) -0.0003(9) -0.0179(9)
C25 0.0343(11) 0.0268(10) 0.0295(11) -0.0029(8) -0.0001(8) -0.0144(8)
C26 0.0301(10) 0.0311(10) 0.0324(11) -0.0035(9) -0.0005(8) -0.0151(9)
C27 0.0383(12) 0.0333(11) 0.0403(13) -0.0064(9) -0.0010(10) -0.0142(9)
C28 0.0403(12) 0.0525(14) 0.0401(13) -0.0148(11) 0.0056(10) -0.0188(11)
C29 0.0716(18) 0.0709(18) 0.0544(16) -0.0312(14) 0.0153(14) -0.0264(15)
C30 0.0574(15) 0.0614(16) 0.0293(12) -0.0057(11) 0.0069(11) -0.0237(13)
C31 0.0572(14) 0.0428(13) 0.0359(13) 0.0047(10) 0.0018(11) -0.0206(11)
C32 0.0360(11) 0.0334(11) 0.0338(12) -0.0009(9) -0.0015(9) -0.0149(9)
C33 0.0315(11) 0.0284(10) 0.0340(11) -0.0056(9) -0.0030(9) -0.0105(9)
C34 0.0335(11) 0.0280(10) 0.0321(11) -0.0049(8) -0.0002(9) -0.0132(9)
C35 0.0337(11) 0.0346(11) 0.0402(12) -0.0131(10) 0.0033(9) -0.0159(9)
C36 0.0467(13) 0.0444(13) 0.0545(15) -0.0119(11) 0.0068(11) -0.0260(11)
C37 0.0496(15) 0.0649(17) 0.0746(19) -0.0223(15) 0.0098(14) -0.0380(14)
C38 0.0410(14) 0.0792(19) 0.077(2) -0.0290(16) 0.0005(14) -0.0328(14)
C39 0.0370(13) 0.0651(16) 0.0594(16) -0.0187(13) -0.0081(11) -0.0178(12)
C40 0.0325(11) 0.0385(12) 0.0435(13) -0.0149(10) 0.0004(10) -0.0122(10)
C1S 0.140(4) 0.083(3) 0.101(3) -0.028(2) -0.031(3) 0.015(3)
C2S 0.222(5) 0.082(3) 0.087(3) 0.000(2) -0.061(3) -0.032(3)
C3S 0.232(7) 0.204(6) 0.131(4) -0.053(4) 0.049(4) -0.152(5)
N1 0.0537(12) 0.0241(9) 0.0616(13) -0.0073(9) 0.0012(10) -0.0096(8)
N2 0.0340(9) 0.0278(9) 0.0321(9) -0.0029(7) -0.0007(7) -0.0115(7)
N3 0.0447(10) 0.0251(9) 0.0358(10) -0.0005(7) 0.0015(8) -0.0135(8)
N4 0.0361(10) 0.0377(10) 0.0387(10) -0.0001(8) -0.0082(8) -0.0124(8)
N1S 0.0927(19) 0.0544(14) 0.0546(15) -0.0025(11) -0.0205(14) -0.0170(14)
O1 0.0498(9) 0.0493(9) 0.0321(9) 0.0028(7) -0.0062(7) -0.0121(8)
O2 0.0353(8) 0.0408(8) 0.0412(9) 0.0051(7) -0.0081(7) -0.0126(7)
O3 0.0554(9) 0.0334(8) 0.0398(9) -0.0109(7) 0.0044(7) -0.0194(7)
O1S 0.186(3) 0.112(2) 0.140(3) 0.042(2) -0.092(3) -0.002(2)

loop_
_atom_type_symbol
_atom_type_description
_atom_type_scat_dispersion_real
_atom_type_scat_dispersion_imag
_atom_type_scat_source
C C 0.0033 0.0016 'International Tables Vol C Tables 4.2.6.8 and 6.1.1.4'
H H 0.0000 0.0000 'International Tables Vol C Tables 4.2.6.8 and 6.1.1.4'
N N 0.0061 0.0033 'International Tables Vol C Tables 4.2.6.8 and 6.1.1.4'
O O 0.0106 0.0060 'International Tables Vol C Tables 4.2.6.8 and 6.1.1.4'

loop_
_geom_angle_atom_site_label_1
_geom_angle_atom_site_label_2
_geom_angle_atom_site_label_3
_geom_angle
_geom_angle_site_symmetry_1
_geom_angle_site_symmetry_3
_geom_angle_publ_flag
N1 C1 H1A 109.5 . . ?
N1 C1 H1B 109.5 . . ?
H1A C1 H1B 109.5 . . ?
N1 C1 H1C 109.5 . . ?
H1A C1 H1C 109.5 . . ?
H1B C1 H1C 109.5 . . ?
N1 C2 C3 129.7(2) . . ?
N1 C2 C7 107.99(18) . . ?
C3 C2 C7 122.3(2) . . ?
C4 C3 C2 117.4(2) . . ?
C4 C3 H3 121.3 . . ?
C2 C3 H3 121.3 . . ?
C3 C4 C5 121.4(2) . . ?
C3 C4 H4 119.3 . . ?
C5 C4 H4 119.3 . . ?
C6 C5 C4 121.6(3) . . ?
C6 C5 H5 119.2 . . ?
C4 C5 H5 119.2 . . ?
C5 C6 C7 118.9(2) . . ?
C5 C6 H6 120.6 . . ?
C7 C6 H6 120.6 . . ?
C6 C7 C2 118.4(2) . . ?
C6 C7 C8 135.00(19) . . ?
C2 C7 C8 106.55(19) . . ?
C9 C8 C7 106.66(17) . . ?
C9 C8 C17 127.32(19) . . ?
C7 C8 C17 126.01(18) . . ?
C8 C9 N1 110.6(2) . . ?
C8 C9 H9 124.7 . . ?
N1 C9 H9 124.7 . . ?
C15 C10 C11 119.4(2) . . ?
C15 C10 H10 120.3 . . ?
C11 C10 H10 120.3 . . ?
C12 C11 C10 119.8(3) . . ?
C12 C11 H11 120.1 . . ?
C10 C11 H11 120.1 . . ?
C11 C12 C13 120.7(3) . . ?
C11 C12 H12 119.7 . . ?
C13 C12 H12 119.7 . . ?
C12 C13 C14 120.1(3) . . ?
C12 C13 H13 119.9 . . ?
C14 C13 H13 119.9 . . ?
C13 C14 C15 118.8(3) . . ?
C13 C14 H14 120.6 . . ?
C15 C14 H14 120.6 . . ?
C10 C15 C14 121.1(2) . . ?
C10 C15 N2 120.09(19) . . ?
C14 C15 N2 118.79(19) . . ?
O1 C16 N2 125.07(19) . . ?
O1 C16 C17 126.34(18) . . ?
N2 C16 C17 108.59(16) . . ?
C33 C17 C8 116.74(16) . . ?
C33 C17 C16 109.29(16) . . ?
C8 C17 C16 110.23(15) . . ?
C33 C17 C18 101.52(15) . . ?
C8 C17 C18 114.35(16) . . ?
C16 C17 C18 103.66(15) . . ?
C19 C18 C17 105.00(15) . . ?
C19 C18 C25 113.82(15) . . ?
C17 C18 C25 109.62(15) . . ?
C19 C18 H18 109.4 . . ?
C17 C18 H18 109.4 . . ?
C25 C18 H18 109.4 . . ?
O2 C19 N2 124.61(18) . . ?
O2 C19 C18 126.48(18) . . ?
N2 C19 C18 108.87(16) . . ?
C21 C20 H20A 109.5 . . ?
C21 C20 H20B 109.5 . . ?
H20A C20 H20B 109.5 . . ?
C21 C20 H20C 109.5 . . ?
H20A C20 H20C 109.5 . . ?
H20B C20 H20C 109.5 . . ?
C20 C21 C22 114.1(3) . . ?
C20 C21 H21A 108.7 . . ?
C22 C21 H21A 108.7 . . ?
C20 C21 H21B 108.7 . . ?
C22 C21 H21B 108.7 . . ?
H21A C21 H21B 107.6 . . ?
C23 C22 C21 111.2(2) . . ?
C23 C22 H22A 109.4 . . ?
C21 C22 H22A 109.4 . . ?
C23 C22 H22B 109.4 . . ?
C21 C22 H22B 109.4 . . ?
H22A C22 H22B 108.0 . . ?
N3 C23 C22 114.04(19) . . ?
N3 C23 H23A 108.7 . . ?
C22 C23 H23A 108.7 . . ?
N3 C23 H23B 108.7 . . ?
C22 C23 H23B 108.7 . . ?
H23A C23 H23B 107.6 . . ?
O3 C24 N3 126.20(18) . . ?
O3 C24 C25 125.33(18) . . ?
N3 C24 C25 108.44(16) . . ?
C34 C25 C26 114.87(16) . . ?
C34 C25 C24 109.48(15) . . ?
C26 C25 C24 101.65(15) . . ?
C34 C25 C18 101.14(15) . . ?
C26 C25 C18 115.36(15) . . ?
C24 C25 C18 114.76(15) . . ?
C27 C26 C32 120.09(19) . . ?
C27 C26 C25 130.99(18) . . ?
C32 C26 C25 108.92(17) . . ?
C26 C27 C28 120.0(2) . . ?
C26 C27 H27 120.0 . . ?
C28 C27 H27 120.0 . . ?
C30 C28 C27 118.2(2) . . ?
C30 C28 C29 121.2(2) . . ?
C27 C28 C29 120.5(2) . . ?
C28 C29 H29A 109.5 . . ?
C28 C29 H29B 109.5 . . ?
H29A C29 H29B 109.5 . . ?
C28 C29 H29C 109.5 . . ?
H29A C29 H29C 109.5 . . ?
H29B C29 H29C 109.5 . . ?
C28 C30 C31 122.9(2) . . ?
C28 C30 H30 118.5 . . ?
C31 C30 H30 118.5 . . ?
C32 C31 C30 117.1(2) . . ?
C32 C31 H31 121.4 . . ?
C30 C31 H31 121.4 . . ?
C31 C32 C26 121.6(2) . . ?
C31 C32 N3 128.74(19) . . ?
C26 C32 N3 109.60(17) . . ?
C34 C33 N4 110.99(17) . . ?
C34 C33 C17 114.37(17) . . ?
N4 C33 C17 134.46(18) . . ?
C33 C34 C35 107.72(18) . . ?
C33 C34 C25 113.34(17) . . ?
C35 C34 C25 138.82(17) . . ?
C36 C35 C40 119.3(2) . . ?
C36 C35 C34 135.4(2) . . ?
C40 C35 C34 105.27(17) . . ?
C37 C36 C35 118.6(2) . . ?
C37 C36 H36 120.7 . . ?
C35 C36 H36 120.7 . . ?
C36 C37 C38 121.1(2) . . ?
C36 C37 H37 119.5 . . ?
C38 C37 H37 119.5 . . ?
C39 C38 C37 122.3(2) . . ?
C39 C38 H38 118.9 . . ?
C37 C38 H38 118.9 . . ?
C38 C39 C40 117.2(2) . . ?
C38 C39 H39 121.4 . . ?
C40 C39 H39 121.4 . . ?
N4 C40 C39 129.6(2) . . ?
N4 C40 C35 108.81(18) . . ?
C39 C40 C35 121.5(2) . . ?
O1S C1S N1S 128.2(5) . . ?
O1S C1S H1S 115.9 . . ?
N1S C1S H1S 115.9 . . ?
N1S C2S H2S1 109.5 . . ?
N1S C2S H2S2 109.5 . . ?
H2S1 C2S H2S2 109.5 . . ?
N1S C2S H2S3 109.5 . . ?
H2S1 C2S H2S3 109.5 . . ?
H2S2 C2S H2S3 109.5 . . ?
N1S C3S H3S1 109.5 . . ?
N1S C3S H3S2 109.5 . . ?
H3S1 C3S H3S2 109.5 . . ?
N1S C3S H3S3 109.5 . . ?
H3S1 C3S H3S3 109.5 . . ?
H3S2 C3S H3S3 109.5 . . ?
C9 N1 C2 108.21(17) . . ?
C9 N1 C1 125.5(2) . . ?
C2 N1 C1 126.1(2) . . ?
C16 N2 C19 112.89(16) . . ?
C16 N2 C15 124.26(17) . . ?
C19 N2 C15 122.80(16) . . ?
C24 N3 C32 111.09(16) . . ?
C24 N3 C23 123.95(17) . . ?
C32 N3 C23 124.96(17) . . ?
C33 N4 C40 107.20(17) . . ?
C33 N4 H4A 126.4 . . ?
C40 N4 H4A 126.4 . . ?
C1S N1S C2S 124.0(4) . . ?
C1S N1S C3S 118.5(4) . . ?
C2S N1S C3S 117.5(4) . . ?

loop_
_geom_bond_atom_site_label_1
_geom_bond_atom_site_label_2
_geom_bond_distance
_geom_bond_site_symmetry_2
_geom_bond_publ_flag
C1 N1 1.453(3) . ?
C1 H1A 0.9600 . ?
C1 H1B 0.9600 . ?
C1 H1C 0.9600 . ?
C2 N1 1.375(3) . ?
C2 C3 1.393(3) . ?
C2 C7 1.407(3) . ?
C3 C4 1.363(4) . ?
C3 H3 0.9300 . ?
C4 C5 1.388(4) . ?
C4 H4 0.9300 . ?
C5 C6 1.369(3) . ?
C5 H5 0.9300 . ?
C6 C7 1.396(3) . ?
C6 H6 0.9300 . ?
C7 C8 1.437(3) . ?
C8 C9 1.353(3) . ?
C8 C17 1.504(3) . ?
C9 N1 1.374(3) . ?
C9 H9 0.9300 . ?
C10 C15 1.375(3) . ?
C10 C11 1.382(4) . ?
C10 H10 0.9300 . ?
C11 C12 1.367(4) . ?
C11 H11 0.9300 . ?
C12 C13 1.378(4) . ?
C12 H12 0.9300 . ?
C13 C14 1.381(4) . ?
C13 H13 0.9300 . ?
C14 C15 1.383(3) . ?
C14 H14 0.9300 . ?
C15 N2 1.434(3) . ?
C16 O1 1.202(2) . ?
C16 N2 1.392(3) . ?
C16 C17 1.539(3) . ?
C17 C33 1.495(3) . ?
C17 C18 1.559(3) . ?
C18 C19 1.507(3) . ?
C18 C25 1.580(3) . ?
C18 H18 0.9800 . ?
C19 O2 1.206(2) . ?
C19 N2 1.397(3) . ?
C20 C21 1.488(5) . ?
C20 H20A 0.9600 . ?
C20 H20B 0.9600 . ?
C20 H20C 0.9600 . ?
C21 C22 1.526(4) . ?
C21 H21A 0.9700 . ?
C21 H21B 0.9700 . ?
C22 C23 1.500(3) . ?
C22 H22A 0.9700 . ?
C22 H22B 0.9700 . ?
C23 N3 1.459(2) . ?
C23 H23A 0.9700 . ?
C23 H23B 0.9700 . ?
C24 O3 1.219(2) . ?
C24 N3 1.356(3) . ?
C24 C25 1.543(3) . ?
C25 C34 1.504(3) . ?
C25 C26 1.512(3) . ?
C26 C27 1.373(3) . ?
C26 C32 1.387(3) . ?
C27 C28 1.399(3) . ?
C27 H27 0.9300 . ?
C28 C30 1.380(3) . ?
C28 C29 1.509(3) . ?
C29 H29A 0.9600 . ?
C29 H29B 0.9600 . ?
C29 H29C 0.9600 . ?
C30 C31 1.389(3) . ?
C30 H30 0.9300 . ?
C31 C32 1.378(3) . ?
C31 H31 0.9300 . ?
C32 N3 1.414(3) . ?
C33 C34 1.352(3) . ?
C33 N4 1.362(3) . ?
C34 C35 1.425(3) . ?
C35 C36 1.402(3) . ?
C35 C40 1.415(3) . ?
C36 C37 1.374(3) . ?
C36 H36 0.9300 . ?
C37 C38 1.387(4) . ?
C37 H37 0.9300 . ?
C38 C39 1.372(4) . ?
C38 H38 0.9300 . ?
C39 C40 1.394(3) . ?
C39 H39 0.9300 . ?
C40 N4 1.384(3) . ?
C1S O1S 1.193(5) . ?
C1S N1S 1.291(5) . ?
C1S H1S 0.9300 . ?
C2S N1S 1.392(4) . ?
C2S H2S1 0.9600 . ?
C2S H2S2 0.9600 . ?
C2S H2S3 0.9600 . ?
C3S N1S 1.442(5) . ?
C3S H3S1 0.9600 . ?
C3S H3S2 0.9600 . ?
C3S H3S3 0.9600 . ?
N4 H4A 0.8600 . ?

loop_
_geom_hbond_atom_site_label_D
_geom_hbond_atom_site_label_H
_geom_hbond_atom_site_label_A
_geom_hbond_distance_DH
_geom_hbond_distance_HA
_geom_hbond_distance_DA
_geom_hbond_angle_DHA
_geom_hbond_site_symmetry_A
N4 H4A O1S 0.86 2.01 2.788(3) 150.3 2_565
